data_1538896
loop_
_publ_author_name
'Okazaki, A.'

_publ_section_title
;
 The crystal structure of stannous selenide Sn Se
;
_journal_name_full 'Journal of the Physical Society of Japan'
_journal_page_first 470
_journal_page_last 470
_journal_volume 11
_journal_year 1956
_chemical_formula_sum 'Se Sn'
_chemical_name_systematic 'Sn Se'
_space_group_IT_number 62
_symmetry_space_group_name_Hall '-P 2ac 2n'
_symmetry_space_group_name_H-M 'P n m a'
_cell_angle_alpha 90
_cell_angle_beta 90
_cell_angle_gamma 90
_cell_formula_units_Z 4
_cell_length_a 11.57
_cell_length_b 4.19
_cell_length_c 4.46
_cell_volume 216.213
_citation_journal_id_ASTM JUPSAU
_cod_data_source_file Okazaki_JUPSAU_1956_1913.cif
_cod_data_source_block Se1Sn1
_cod_original_cell_volume 216.2132
_cod_original_formula_sum 'Se1 Sn1'
_cod_database_code 1538896

loop_
_symmetry_equiv_pos_as_xyz
x,y,z
-x+1/2,-y,z+1/2
x+1/2,-y+1/2,-z+1/2
-x,y+1/2,-z
-x,-y,-z
x-1/2,y,-z-1/2
-x-1/2,y-1/2,z-1/2
x,-y-1/2,z

loop_
_atom_site_label
_atom_site_type_symbol
_atom_site_fract_x
_atom_site_fract_y
_atom_site_fract_z
_atom_site_occupancy
_atom_site_U_iso_or_equiv
Se1 Se 0.118 0.25 0.103 1 0.0
Sn1 Sn 0.855 0.25 0.479 1 0.0
